data_1513474
loop_
_publ_author_name
'Yamamoto, Mitsuaki'
'Hayashi, Shunsuke'
'Isa, Kazuki'
'Kawatsura, Motoi'

_publ_section_title
;
 Palladium-Catalyzed Double Alkylation of 3-Aryl-2-fluoroallyl Esters with
 Malonate Nucleophiles through the Carbon-Fluorine Bond Cleavage.
;
_journal_issue 3
_journal_name_full 'Organic letters'
_journal_page_first 700
_journal_page_last 703
_journal_paper_doi 10.1021/ol500121z
_journal_volume 16
_journal_year 2014
_chemical_formula_moiety 'C21 H26 O8 '
_chemical_formula_sum 'C21 H26 O8'
_chemical_formula_weight 406.43
_space_group_IT_number 14
_symmetry_cell_setting monoclinic
_symmetry_Int_Tables_number 14
_symmetry_space_group_name_Hall '-P 2yn'
_symmetry_space_group_name_H-M 'P 1 21/n 1'
_cell_angle_alpha 90.0000
_cell_angle_beta 101.726(7)
_cell_angle_gamma 90.0000
_cell_formula_units_Z 8
_cell_length_a 21.692(4)
_cell_length_b 8.7516(16)
_cell_length_c 22.332(3)
_cell_measurement_reflns_used 26689
_cell_measurement_temperature 173.1
_cell_measurement_theta_max 27.5
_cell_measurement_theta_min 3.0
_cell_volume 4151.0(12)
_computing_cell_refinement PROCESS-AUTO
_computing_data_collection PROCESS-AUTO
_computing_data_reduction CrystalStructure
_computing_publication_material 'CrystalStructure 3.8'
_computing_structure_refinement CRYSTALS
_computing_structure_solution SIR2004
_diffrn_ambient_temperature 173
_diffrn_detector_area_resol_mean 10.00
_diffrn_measured_fraction_theta_full 0.976
_diffrn_measured_fraction_theta_max 0.976
_diffrn_measurement_device_type 'Rigaku RAXIS-RAPID'
_diffrn_measurement_method \w
_diffrn_radiation_type 'Mo K\a'
_diffrn_radiation_wavelength 0.71075
_diffrn_reflns_av_R_equivalents 0.067
_diffrn_reflns_limit_h_max 28
_diffrn_reflns_limit_h_min -25
_diffrn_reflns_limit_k_max 11
_diffrn_reflns_limit_k_min -11
_diffrn_reflns_limit_l_max 28
_diffrn_reflns_limit_l_min -28
_diffrn_reflns_number 27179
_diffrn_reflns_theta_full 27.48
_diffrn_reflns_theta_max 27.48
_exptl_absorpt_coefficient_mu 0.100
_exptl_absorpt_correction_T_max 0.990
_exptl_absorpt_correction_T_min 0.642
_exptl_absorpt_correction_type multi-scan
_exptl_absorpt_process_details
;
    Higashi, T. (1995). Program for Absorption Correction.
    Rigaku Corporation, Tokyo, Japan.
;
_exptl_crystal_colour colorless
_exptl_crystal_density_diffrn 1.301
_exptl_crystal_density_method 'not measured'
_exptl_crystal_description platelet
_exptl_crystal_F_000 1728.00
_exptl_crystal_size_max 0.60
_exptl_crystal_size_mid 0.60
_exptl_crystal_size_min 0.10
_refine_diff_density_max 0.58
_refine_diff_density_min -0.60
_refine_ls_extinction_method none
_refine_ls_goodness_of_fit_ref 1.547
_refine_ls_hydrogen_treatment refall
_refine_ls_number_parameters 575
_refine_ls_number_reflns 4554
_refine_ls_R_factor_gt 0.0945
_refine_ls_shift/su_max 0.0000
_refine_ls_structure_factor_coef Fsqd
_refine_ls_weighting_details 'w = 1/[0.0010Fo^2^ + 3.0000\s(Fo^2^) + 0.5000]/(4Fo^2^)'
_refine_ls_weighting_scheme calc
_refine_ls_wR_factor_ref 0.2053
_reflns_number_gt 4502
_reflns_number_total 9297
_reflns_threshold_expression F^2^>2.0\s(F^2^)
_cod_data_source_file ol500121z_si_002.cif
_cod_data_source_block '_Hayashi__________________'
_cod_original_cell_volume 4151.1(12)
_cod_original_formula_sum 'C21 H26 O8 '
_cod_database_code 1513474

loop_
_symmetry_equiv_pos_site_id
_symmetry_equiv_pos_as_xyz
1 +X,+Y,+Z
2 1/2-X,1/2+Y,1/2-Z
3 -X,-Y,-Z
4 1/2+X,1/2-Y,1/2+Z

loop_
_atom_site_label
_atom_site_type_symbol
_atom_site_fract_x
_atom_site_fract_y
_atom_site_fract_z
_atom_site_U_iso_or_equiv
_atom_site_adp_type
_atom_site_occupancy
_atom_site_symmetry_multiplicity
_atom_site_calc_flag
_atom_site_refinement_flags
O(1) O 1.0079(2) 0.2842(7) -0.0077(2) 0.0612(19) Uani 1.00 1 d .
O(2) O 1.1079(2) 0.2996(6) -0.0168(2) 0.0488(16) Uani 1.00 1 d .
O(3) O 1.1876(2) 0.0785(6) 0.0773(2) 0.0420(15) Uani 1.00 1 d .
O(4) O 1.1886(2) 0.3235(5) 0.1066(2) 0.0388(14) Uani 1.00 1 d .
O(5) O 1.1158(2) -0.2102(6) 0.2746(2) 0.0458(15) Uani 1.00 1 d .
O(6) O 1.0543(2) -0.3426(5) 0.1993(2) 0.0401(14) Uani 1.00 1 d .
O(7) O 1.1634(2) 0.1003(5) 0.2122(2) 0.0399(15) Uani 1.00 1 d .
O(8) O 1.2198(2) -0.1139(5) 0.21426(19) 0.0364(14) Uani 1.00 1 d .
O(9) O 0.9457(2) -0.0828(6) 0.3179(2) 0.0465(16) Uani 1.00 1 d .
O(10) O 0.8965(2) -0.3102(6) 0.30612(19) 0.0421(14) Uani 1.00 1 d .
O(11) O 1.0153(2) -0.2869(7) 0.4898(2) 0.0591(18) Uani 1.00 1 d .
O(12) O 1.0228(2) -0.3408(7) 0.3953(2) 0.0602(18) Uani 1.00 1 d .
O(13) O 0.7277(2) 0.1959(6) 0.3757(2) 0.0459(16) Uani 1.00 1 d .
O(14) O 0.8038(2) 0.3312(5) 0.4344(2) 0.0415(15) Uani 1.00 1 d .
O(15) O 0.7907(2) -0.1032(6) 0.3246(2) 0.0459(16) Uani 1.00 1 d .
O(16) O 0.7939(2) 0.1176(5) 0.27376(18) 0.0363(14) Uani 1.00 1 d .
C(1) C 1.0569(3) 0.0454(7) 0.0796(2) 0.0307(19) Uani 1.00 1 d .
C(2) C 1.0553(3) -0.0283(7) 0.1407(2) 0.0278(18) Uani 1.00 1 d .
C(3) C 1.0077(3) -0.0050(7) 0.1703(2) 0.0304(19) Uani 1.00 1 d .
C(4) C 1.0878(2) 0.2061(8) 0.0785(2) 0.0289(18) Uani 1.00 1 d .
C(5) C 1.0670(3) 0.3184(8) 0.1227(3) 0.037(2) Uani 1.00 1 d .
C(6) C 1.0621(3) 0.2691(8) 0.0140(3) 0.034(2) Uani 1.00 1 d .
C(7) C 1.1603(3) 0.1929(9) 0.0878(2) 0.032(2) Uani 1.00 1 d .
C(8) C 1.0855(3) 0.3645(11) -0.0775(3) 0.064(2) Uani 1.00 1 d .
C(9) C 1.2568(3) 0.3240(10) 0.1148(3) 0.052(2) Uani 1.00 1 d .
C(10) C 1.1111(2) -0.1303(7) 0.1695(2) 0.0252(17) Uani 1.00 1 d .
C(11) C 1.1306(3) -0.2417(7) 0.1219(2) 0.035(2) Uani 1.00 1 d .
C(12) C 1.0943(3) -0.2295(7) 0.2213(3) 0.030(2) Uani 1.00 1 d .
C(13) C 1.1663(3) -0.0338(9) 0.2002(2) 0.030(2) Uani 1.00 1 d .
C(14) C 1.0386(3) -0.4442(9) 0.2447(3) 0.051(2) Uani 1.00 1 d .
C(15) C 1.2744(3) -0.0322(9) 0.2464(3) 0.043(2) Uani 1.00 1 d .
C(16) C 0.9506(3) 0.0889(8) 0.1515(3) 0.032(2) Uani 1.00 1 d .
C(17) C 0.9314(3) 0.1817(9) 0.1963(3) 0.044(2) Uani 1.00 1 d .
C(18) C 0.8798(4) 0.2753(9) 0.1812(4) 0.059(3) Uani 1.00 1 d .
C(19) C 0.8450(3) 0.2812(10) 0.1227(4) 0.061(3) Uani 1.00 1 d .
C(20) C 0.8615(3) 0.1888(11) 0.0795(4) 0.057(2) Uani 1.00 1 d .
C(21) C 0.9127(3) 0.0905(9) 0.0942(3) 0.044(2) Uani 1.00 1 d .
C(22) C 0.9251(3) -0.0581(7) 0.4405(2) 0.0303(19) Uani 1.00 1 d .
C(23) C 0.8606(2) 0.0133(7) 0.4352(2) 0.0256(18) Uani 1.00 1 d .
C(24) C 0.8254(3) -0.0082(7) 0.4769(2) 0.0302(19) Uani 1.00 1 d .
C(25) C 0.9285(3) -0.2153(8) 0.4084(2) 0.0318(19) Uani 1.00 1 d .
C(26) C 0.8794(3) -0.3288(8) 0.4219(3) 0.041(2) Uani 1.00 1 d .
C(27) C 0.9244(3) -0.1930(9) 0.3396(2) 0.031(2) Uani 1.00 1 d .
C(28) C 0.9925(3) -0.2857(8) 0.4364(3) 0.035(2) Uani 1.00 1 d .
C(29) C 0.8851(3) -0.2885(11) 0.2404(3) 0.061(2) Uani 1.00 1 d .
C(30) C 1.0816(4) -0.4193(14) 0.4182(4) 0.099(4) Uani 1.00 1 d .
C(31) C 0.8363(2) 0.1210(7) 0.3800(2) 0.0266(18) Uani 1.00 1 d .
C(32) C 0.8882(3) 0.2270(8) 0.3665(2) 0.035(2) Uani 1.00 1 d .
C(33) C 0.7822(3) 0.2184(8) 0.3962(2) 0.033(2) Uani 1.00 1 d .
C(34) C 0.8050(3) 0.0301(9) 0.3240(2) 0.031(2) Uani 1.00 1 d .
C(35) C 0.7570(3) 0.4240(9) 0.4541(3) 0.055(2) Uani 1.00 1 d .
C(36) C 0.7605(3) 0.0481(9) 0.2186(2) 0.045(2) Uani 1.00 1 d .
C(37) C 0.8418(3) -0.0880(7) 0.5372(2) 0.0296(19) Uani 1.00 1 d .
C(38) C 0.8007(3) -0.1973(8) 0.5523(3) 0.038(2) Uani 1.00 1 d .
C(39) C 0.8116(3) -0.2636(9) 0.6092(3) 0.043(2) Uani 1.00 1 d .
C(40) C 0.8627(3) -0.2209(9) 0.6528(3) 0.043(2) Uani 1.00 1 d .
C(41) C 0.9032(3) -0.1120(9) 0.6388(3) 0.049(2) Uani 1.00 1 d .
C(42) C 0.8933(3) -0.0476(8) 0.5814(2) 0.036(2) Uani 1.00 1 d .
H(1) H 1.0796 -0.0217 0.0585 0.037 Uiso 1.00 1 c R
H(2) H 1.0146 0.0531 0.0577 0.037 Uiso 1.00 1 c R
H(3) H 1.0118 -0.0539 0.2089 0.036 Uiso 1.00 1 c R
H(4) H 1.0303 0.3710 0.1026 0.044 Uiso 1.00 1 c R
H(5) H 1.0998 0.3899 0.1364 0.044 Uiso 1.00 1 c R
H(6) H 1.0581 0.2640 0.1567 0.044 Uiso 1.00 1 c R
H(7) H 1.0771 0.2846 -0.1068 0.076 Uiso 1.00 1 c R
H(8) H 1.1172 0.4296 -0.0870 0.076 Uiso 1.00 1 c R
H(9) H 1.0481 0.4218 -0.0783 0.076 Uiso 1.00 1 c R
H(10) H 1.2749 0.2952 0.1556 0.063 Uiso 1.00 1 c R
H(11) H 1.2710 0.4233 0.1069 0.063 Uiso 1.00 1 c R
H(12) H 1.2690 0.2531 0.0872 0.063 Uiso 1.00 1 c R
H(13) H 1.1079 -0.3348 0.1210 0.043 Uiso 1.00 1 c R
H(14) H 1.1745 -0.2617 0.1335 0.043 Uiso 1.00 1 c R
H(15) H 1.1217 -0.1961 0.0825 0.043 Uiso 1.00 1 c R
H(16) H 1.0677 -0.5266 0.2514 0.063 Uiso 1.00 1 c R
H(17) H 0.9973 -0.4829 0.2305 0.063 Uiso 1.00 1 c R
H(18) H 1.0402 -0.3901 0.2818 0.063 Uiso 1.00 1 c R
H(19) H 1.2963 0.0129 0.2181 0.050 Uiso 1.00 1 c R
H(20) H 1.3012 -0.1027 0.2715 0.050 Uiso 1.00 1 c R
H(21) H 1.2617 0.0452 0.2711 0.050 Uiso 1.00 1 c R
H(22) H 0.9546 0.1788 0.2372 0.054 Uiso 1.00 1 c R
H(23) H 0.8683 0.3374 0.2121 0.076 Uiso 1.00 1 c R
H(24) H 0.8098 0.3479 0.1127 0.076 Uiso 1.00 1 c R
H(25) H 0.8380 0.1916 0.0387 0.068 Uiso 1.00 1 c R
H(26) H 0.9217 0.0221 0.0641 0.053 Uiso 1.00 1 c R
H(27) H 0.9509 0.0118 0.4242 0.037 Uiso 1.00 1 c R
H(28) H 0.9417 -0.0722 0.4829 0.037 Uiso 1.00 1 c R
H(29) H 0.7842 0.0338 0.4673 0.036 Uiso 1.00 1 c R
H(30) H 0.8962 -0.3860 0.4576 0.050 Uiso 1.00 1 c R
H(31) H 0.8677 -0.3963 0.3882 0.050 Uiso 1.00 1 c R
H(32) H 0.8434 -0.2738 0.4279 0.050 Uiso 1.00 1 c R
H(33) H 0.8445 -0.2450 0.2271 0.070 Uiso 1.00 1 c R
H(34) H 0.8870 -0.3843 0.2209 0.070 Uiso 1.00 1 c R
H(35) H 0.9160 -0.2219 0.2303 0.070 Uiso 1.00 1 c R
H(36) H 1.1148 -0.3468 0.4224 0.117 Uiso 1.00 1 c R
H(37) H 1.0881 -0.4972 0.3906 0.117 Uiso 1.00 1 c R
H(38) H 1.0809 -0.4633 0.4570 0.117 Uiso 1.00 1 c R
H(39) H 0.8889 0.3187 0.3894 0.043 Uiso 1.00 1 c R
H(40) H 0.8805 0.2506 0.3241 0.043 Uiso 1.00 1 c R
H(41) H 0.9276 0.1766 0.3779 0.043 Uiso 1.00 1 c R
H(42) H 0.7466 0.5071 0.4264 0.069 Uiso 1.00 1 c R
H(43) H 0.7727 0.4623 0.4941 0.069 Uiso 1.00 1 c R
H(44) H 0.7205 0.3643 0.4541 0.069 Uiso 1.00 1 c R
H(45) H 0.7897 0.0020 0.1976 0.053 Uiso 1.00 1 c R
H(46) H 0.7367 0.1232 0.1932 0.053 Uiso 1.00 1 c R
H(47) H 0.7330 -0.0278 0.2287 0.053 Uiso 1.00 1 c R
H(48) H 0.7642 -0.2255 0.5231 0.044 Uiso 1.00 1 c R
H(49) H 0.7841 -0.3404 0.6188 0.054 Uiso 1.00 1 c R
H(50) H 0.8697 -0.2647 0.6925 0.052 Uiso 1.00 1 c R
H(51) H 0.9386 -0.0816 0.6689 0.057 Uiso 1.00 1 c R
H(52) H 0.9222 0.0259 0.5721 0.042 Uiso 1.00 1 c R

loop_
_atom_site_aniso_label
_atom_site_aniso_U_11
_atom_site_aniso_U_22
_atom_site_aniso_U_33
_atom_site_aniso_U_12
_atom_site_aniso_U_13
_atom_site_aniso_U_23
O(1) 0.038(3) 0.089(4) 0.052(3) -0.002(3) -0.002(2) 0.031(3)
O(2) 0.043(3) 0.068(4) 0.036(2) 0.000(2) 0.007(2) 0.018(2)
O(3) 0.037(2) 0.036(3) 0.055(3) 0.004(2) 0.016(2) 0.004(2)
O(4) 0.035(2) 0.037(3) 0.044(2) -0.011(2) 0.006(2) -0.003(2)
O(5) 0.044(3) 0.055(3) 0.036(2) -0.004(2) 0.001(2) 0.001(2)
O(6) 0.049(3) 0.033(3) 0.038(2) -0.004(2) 0.007(2) 0.004(2)
O(7) 0.044(3) 0.028(3) 0.044(2) 0.002(2) 0.001(2) -0.007(2)
O(8) 0.028(2) 0.034(3) 0.043(2) 0.002(2) -0.001(2) -0.003(2)
O(9) 0.072(3) 0.033(3) 0.037(2) -0.003(2) 0.016(2) -0.000(2)
O(10) 0.047(3) 0.047(3) 0.030(2) -0.000(2) 0.004(2) -0.010(2)
O(11) 0.052(3) 0.078(4) 0.040(3) 0.032(3) -0.009(2) -0.004(3)
O(12) 0.055(3) 0.090(4) 0.036(2) 0.041(3) 0.011(2) -0.005(3)
O(13) 0.031(2) 0.068(4) 0.035(2) 0.010(2) -0.001(2) -0.007(2)
O(14) 0.047(3) 0.034(3) 0.047(2) 0.002(2) 0.016(2) -0.006(2)
O(15) 0.054(3) 0.030(3) 0.047(3) -0.007(2) -0.005(2) 0.001(2)
O(16) 0.047(2) 0.036(3) 0.022(2) -0.002(2) -0.002(2) 0.001(2)
C(1) 0.031(3) 0.028(3) 0.033(3) 0.003(3) 0.007(3) 0.001(3)
C(2) 0.032(3) 0.020(3) 0.031(3) -0.006(3) 0.005(2) 0.002(3)
C(3) 0.037(4) 0.025(4) 0.027(3) -0.004(3) 0.003(3) 0.001(3)
C(4) 0.020(3) 0.032(4) 0.033(3) -0.001(3) 0.001(2) -0.002(3)
C(5) 0.036(4) 0.031(4) 0.043(4) -0.002(3) 0.008(3) -0.003(3)
C(6) 0.034(4) 0.027(4) 0.037(4) 0.003(3) 0.001(3) 0.004(3)
C(7) 0.033(4) 0.036(4) 0.028(3) -0.007(3) 0.005(3) 0.007(3)
C(8) 0.053(5) 0.098(8) 0.038(4) 0.005(5) 0.004(3) 0.036(5)
C(9) 0.039(4) 0.064(6) 0.053(4) -0.020(4) 0.008(3) 0.005(4)
C(10) 0.026(3) 0.025(3) 0.023(3) 0.000(3) 0.002(2) -0.002(2)
C(11) 0.038(4) 0.026(4) 0.042(4) 0.001(3) 0.013(3) 0.001(3)
C(12) 0.028(3) 0.024(4) 0.039(4) -0.001(3) 0.009(3) -0.005(3)
C(13) 0.033(4) 0.035(4) 0.023(3) 0.004(3) 0.006(2) 0.001(3)
C(14) 0.050(5) 0.044(5) 0.062(5) 0.001(4) 0.021(4) 0.017(4)
C(15) 0.026(3) 0.056(5) 0.042(4) -0.002(3) -0.004(3) -0.000(4)
C(16) 0.029(3) 0.028(4) 0.042(4) -0.004(3) 0.009(3) 0.011(3)
C(17) 0.044(4) 0.038(4) 0.053(4) 0.007(4) 0.019(3) 0.011(4)
C(18) 0.063(5) 0.041(5) 0.086(6) 0.010(4) 0.048(5) 0.005(5)
C(19) 0.039(5) 0.050(5) 0.100(7) 0.018(4) 0.027(5) 0.032(5)
C(20) 0.029(4) 0.077(6) 0.065(5) 0.008(4) 0.006(3) 0.018(5)
C(21) 0.029(4) 0.047(5) 0.055(4) 0.003(3) 0.007(3) -0.002(4)
C(22) 0.034(3) 0.031(4) 0.028(3) 0.004(3) 0.008(2) -0.000(3)
C(23) 0.028(3) 0.021(3) 0.025(3) -0.000(3) 0.001(2) -0.006(2)
C(24) 0.031(3) 0.023(4) 0.036(3) 0.002(3) 0.004(3) -0.001(3)
C(25) 0.035(4) 0.035(4) 0.022(3) -0.004(3) -0.000(2) -0.001(3)
C(26) 0.050(4) 0.040(4) 0.035(4) -0.008(4) 0.014(3) -0.001(3)
C(27) 0.024(3) 0.036(4) 0.031(3) 0.003(3) -0.003(2) -0.007(3)
C(28) 0.038(4) 0.028(4) 0.036(4) 0.005(3) 0.001(3) -0.001(3)
C(29) 0.062(5) 0.082(7) 0.030(4) 0.012(5) -0.007(3) -0.021(4)
C(30) 0.082(7) 0.146(11) 0.063(6) 0.075(7) 0.002(5) -0.014(6)
C(31) 0.025(3) 0.027(3) 0.027(3) 0.003(3) 0.002(2) -0.000(3)
C(32) 0.044(4) 0.029(4) 0.035(3) 0.002(3) 0.015(3) 0.001(3)
C(33) 0.032(4) 0.040(4) 0.023(3) 0.003(3) -0.006(3) 0.002(3)
C(34) 0.027(3) 0.032(4) 0.031(3) 0.001(3) 0.001(2) -0.002(3)
C(35) 0.069(5) 0.043(5) 0.060(5) 0.018(4) 0.030(4) -0.008(4)
C(36) 0.061(5) 0.043(5) 0.029(3) 0.007(4) 0.001(3) -0.004(3)
C(37) 0.036(4) 0.027(4) 0.027(3) 0.006(3) 0.008(3) -0.001(3)
C(38) 0.034(4) 0.037(4) 0.040(4) 0.001(3) 0.003(3) -0.001(3)
C(39) 0.049(4) 0.044(5) 0.042(4) 0.008(4) 0.022(3) 0.003(3)
C(40) 0.052(4) 0.043(5) 0.035(4) 0.013(4) 0.012(3) 0.009(3)
C(41) 0.054(5) 0.055(5) 0.033(4) 0.009(4) -0.001(3) -0.005(4)
C(42) 0.039(4) 0.038(4) 0.029(3) 0.004(3) 0.002(3) -0.004(3)

loop_
_atom_type_symbol
_atom_type_description
_atom_type_scat_dispersion_real
_atom_type_scat_dispersion_imag
_atom_type_scat_source
C C 0.003 0.002
;
International Tables for Crystallography
(1992, Vol. C, Tables 4.2.6.8 and 6.1.1.4)
;
H H 0.000 0.000
;
International Tables for Crystallography
(1992, Vol. C, Table 6.1.1.4)
;
O O 0.011 0.006
;
International Tables for Crystallography
(1992, Vol. C, Tables 4.2.6.8 and 6.1.1.4)
;

loop_
_geom_angle_atom_site_label_1
_geom_angle_atom_site_label_2
_geom_angle_atom_site_label_3
_geom_angle
_geom_angle_publ_flag
C(6) O(2) C(8) 114.3(5) yes
C(7) O(4) C(9) 115.9(5) yes
C(12) O(6) C(14) 115.2(5) yes
C(13) O(8) C(15) 116.3(5) yes
C(27) O(10) C(29) 115.5(5) yes
C(28) O(12) C(30) 117.0(5) yes
C(33) O(14) C(35) 116.0(5) yes
C(34) O(16) C(36) 116.8(5) yes
C(2) C(1) C(4) 119.0(5) yes
C(1) C(2) C(3) 122.4(5) yes
C(1) C(2) C(10) 117.6(5) yes
C(3) C(2) C(10) 120.0(5) yes
C(2) C(3) C(16) 128.8(6) yes
C(1) C(4) C(5) 112.7(5) yes
C(1) C(4) C(6) 105.2(4) yes
C(1) C(4) C(7) 111.0(5) yes
C(5) C(4) C(6) 106.1(5) yes
C(5) C(4) C(7) 112.8(5) yes
C(6) C(4) C(7) 108.6(5) yes
O(1) C(6) O(2) 122.9(6) yes
O(1) C(6) C(4) 124.4(6) yes
O(2) C(6) C(4) 112.6(5) yes
O(3) C(7) O(4) 124.1(6) yes
O(3) C(7) C(4) 124.1(6) yes
O(4) C(7) C(4) 111.8(6) yes
C(2) C(10) C(11) 112.2(4) yes
C(2) C(10) C(12) 110.7(5) yes
C(2) C(10) C(13) 110.4(5) yes
C(11) C(10) C(12) 107.2(5) yes
C(11) C(10) C(13) 111.0(5) yes
C(12) C(10) C(13) 105.0(4) yes
O(5) C(12) O(6) 124.0(6) yes
O(5) C(12) C(10) 124.1(6) yes
O(6) C(12) C(10) 111.9(5) yes
O(7) C(13) O(8) 122.5(5) yes
O(7) C(13) C(10) 124.9(6) yes
O(8) C(13) C(10) 112.5(6) yes
C(3) C(16) C(17) 118.0(5) yes
C(3) C(16) C(21) 125.5(6) yes
C(17) C(16) C(21) 116.5(6) yes
C(16) C(17) C(18) 120.7(6) yes
C(17) C(18) C(19) 121.3(8) yes
C(18) C(19) C(20) 118.7(7) yes
C(19) C(20) C(21) 120.9(7) yes
C(16) C(21) C(20) 121.6(7) yes
C(23) C(22) C(25) 117.2(5) yes
C(22) C(23) C(24) 122.6(5) yes
C(22) C(23) C(31) 118.1(5) yes
C(24) C(23) C(31) 119.3(5) yes
C(23) C(24) C(37) 129.1(6) yes
C(22) C(25) C(26) 112.5(5) yes
C(22) C(25) C(27) 110.5(5) yes
C(22) C(25) C(28) 106.9(4) yes
C(26) C(25) C(27) 112.2(5) yes
C(26) C(25) C(28) 105.6(5) yes
C(27) C(25) C(28) 108.8(5) yes
O(9) C(27) O(10) 123.5(5) yes
O(9) C(27) C(25) 123.5(6) yes
O(10) C(27) C(25) 113.0(6) yes
O(11) C(28) O(12) 121.8(6) yes
O(11) C(28) C(25) 124.5(6) yes
O(12) C(28) C(25) 113.6(5) yes
C(23) C(31) C(32) 112.1(4) yes
C(23) C(31) C(33) 107.4(5) yes
C(23) C(31) C(34) 110.9(5) yes
C(32) C(31) C(33) 109.5(5) yes
C(32) C(31) C(34) 112.2(5) yes
C(33) C(31) C(34) 104.3(4) yes
O(13) C(33) O(14) 124.2(6) yes
O(13) C(33) C(31) 123.8(6) yes
O(14) C(33) C(31) 112.0(5) yes
O(15) C(34) O(16) 124.0(5) yes
O(15) C(34) C(31) 124.7(5) yes
O(16) C(34) C(31) 111.3(6) yes
C(24) C(37) C(38) 119.4(5) yes
C(24) C(37) C(42) 122.4(6) yes
C(38) C(37) C(42) 117.9(5) yes
C(37) C(38) C(39) 121.0(6) yes
C(38) C(39) C(40) 120.3(7) yes
C(39) C(40) C(41) 119.4(6) yes
C(40) C(41) C(42) 120.6(6) yes
C(37) C(42) C(41) 120.8(6) yes
C(2) C(1) H(1) 107.0 no
C(2) C(1) H(2) 107.3 no
C(4) C(1) H(1) 106.3 no
C(4) C(1) H(2) 107.5 no
H(1) C(1) H(2) 109.5 no
C(2) C(3) H(3) 115.7 no
C(16) C(3) H(3) 115.4 no
C(4) C(5) H(4) 109.6 no
C(4) C(5) H(5) 109.5 no
C(4) C(5) H(6) 109.3 no
H(4) C(5) H(5) 109.5 no
H(4) C(5) H(6) 109.5 no
H(5) C(5) H(6) 109.5 no
O(2) C(8) H(7) 109.5 no
O(2) C(8) H(8) 108.7 no
O(2) C(8) H(9) 110.2 no
H(7) C(8) H(8) 109.5 no
H(7) C(8) H(9) 109.5 no
H(8) C(8) H(9) 109.5 no
O(4) C(9) H(10) 109.5 no
O(4) C(9) H(11) 109.9 no
O(4) C(9) H(12) 109.1 no
H(10) C(9) H(11) 109.5 no
H(10) C(9) H(12) 109.5 no
H(11) C(9) H(12) 109.5 no
C(10) C(11) H(13) 109.9 no
C(10) C(11) H(14) 108.9 no
C(10) C(11) H(15) 109.6 no
H(13) C(11) H(14) 109.5 no
H(13) C(11) H(15) 109.5 no
H(14) C(11) H(15) 109.5 no
O(6) C(14) H(16) 109.6 no
O(6) C(14) H(17) 109.1 no
O(6) C(14) H(18) 109.6 no
H(16) C(14) H(17) 109.5 no
H(16) C(14) H(18) 109.5 no
H(17) C(14) H(18) 109.5 no
O(8) C(15) H(19) 110.3 no
O(8) C(15) H(20) 108.4 no
O(8) C(15) H(21) 109.7 no
H(19) C(15) H(20) 109.5 no
H(19) C(15) H(21) 109.5 no
H(20) C(15) H(21) 109.5 no
C(16) C(17) H(22) 119.4 no
C(18) C(17) H(22) 119.8 no
C(17) C(18) H(23) 118.9 no
C(19) C(18) H(23) 119.7 no
C(18) C(19) H(24) 120.5 no
C(20) C(19) H(24) 120.9 no
C(19) C(20) H(25) 119.8 no
C(21) C(20) H(25) 119.4 no
C(16) C(21) H(26) 118.9 no
C(20) C(21) H(26) 119.5 no
C(23) C(22) H(27) 108.2 no
C(23) C(22) H(28) 106.7 no
C(25) C(22) H(27) 107.8 no
C(25) C(22) H(28) 107.4 no
H(27) C(22) H(28) 109.5 no
C(23) C(24) H(29) 115.7 no
C(37) C(24) H(29) 115.2 no
C(25) C(26) H(30) 110.1 no
C(25) C(26) H(31) 109.5 no
C(25) C(26) H(32) 108.9 no
H(30) C(26) H(31) 109.5 no
H(30) C(26) H(32) 109.5 no
H(31) C(26) H(32) 109.5 no
O(10) C(29) H(33) 109.1 no
O(10) C(29) H(34) 109.5 no
O(10) C(29) H(35) 109.8 no
H(33) C(29) H(34) 109.5 no
H(33) C(29) H(35) 109.5 no
H(34) C(29) H(35) 109.5 no
O(12) C(30) H(36) 108.3 no
O(12) C(30) H(37) 110.3 no
O(12) C(30) H(38) 109.8 no
H(36) C(30) H(37) 109.5 no
H(36) C(30) H(38) 109.5 no
H(37) C(30) H(38) 109.5 no
C(31) C(32) H(39) 109.7 no
C(31) C(32) H(40) 109.8 no
C(31) C(32) H(41) 108.9 no
H(39) C(32) H(40) 109.5 no
H(39) C(32) H(41) 109.5 no
H(40) C(32) H(41) 109.5 no
O(14) C(35) H(42) 108.9 no
O(14) C(35) H(43) 110.2 no
O(14) C(35) H(44) 109.3 no
H(42) C(35) H(43) 109.5 no
H(42) C(35) H(44) 109.5 no
H(43) C(35) H(44) 109.5 no
O(16) C(36) H(45) 109.5 no
O(16) C(36) H(46) 109.8 no
O(16) C(36) H(47) 109.1 no
H(45) C(36) H(46) 109.5 no
H(45) C(36) H(47) 109.5 no
H(46) C(36) H(47) 109.5 no
C(37) C(38) H(48) 119.8 no
C(39) C(38) H(48) 119.2 no
C(38) C(39) H(49) 120.6 no
C(40) C(39) H(49) 119.1 no
C(39) C(40) H(50) 120.4 no
C(41) C(40) H(50) 120.2 no
C(40) C(41) H(51) 119.7 no
C(42) C(41) H(51) 119.7 no
C(37) C(42) H(52) 119.5 no
C(41) C(42) H(52) 119.7 no

loop_
_geom_bond_atom_site_label_1
_geom_bond_atom_site_label_2
_geom_bond_distance
_geom_bond_publ_flag
O(1) C(6) 1.185(8) yes
O(2) C(6) 1.345(9) yes
O(2) C(8) 1.460(8) yes
O(3) C(7) 1.211(9) yes
O(4) C(7) 1.325(8) yes
O(4) C(9) 1.453(8) yes
O(5) C(12) 1.199(7) yes
O(6) C(12) 1.342(8) yes
O(6) C(14) 1.440(9) yes
O(7) C(13) 1.208(9) yes
O(8) C(13) 1.337(8) yes
O(8) C(15) 1.443(7) yes
O(9) C(27) 1.213(9) yes
O(10) C(27) 1.339(8) yes
O(10) C(29) 1.450(7) yes
O(11) C(28) 1.195(7) yes
O(12) C(28) 1.324(9) yes
O(12) C(30) 1.447(11) yes
O(13) C(33) 1.194(8) yes
O(14) C(33) 1.327(8) yes
O(14) C(35) 1.436(10) yes
O(15) C(34) 1.207(9) yes
O(16) C(34) 1.339(8) yes
O(16) C(36) 1.431(7) yes
C(1) C(2) 1.517(9) yes
C(1) C(4) 1.561(9) yes
C(2) C(3) 1.350(10) yes
C(2) C(10) 1.536(8) yes
C(3) C(16) 1.474(9) yes
C(4) C(5) 1.524(9) yes
C(4) C(6) 1.537(8) yes
C(4) C(7) 1.547(9) yes
C(10) C(11) 1.562(9) yes
C(10) C(12) 1.548(9) yes
C(10) C(13) 1.510(9) yes
C(16) C(17) 1.415(10) yes
C(16) C(21) 1.373(9) yes
C(17) C(18) 1.374(11) yes
C(18) C(19) 1.370(12) yes
C(19) C(20) 1.362(13) yes
C(20) C(21) 1.390(11) yes
C(22) C(23) 1.514(9) yes
C(22) C(25) 1.559(9) yes
C(23) C(24) 1.334(9) yes
C(23) C(31) 1.557(8) yes
C(24) C(37) 1.493(8) yes
C(25) C(26) 1.530(10) yes
C(25) C(27) 1.534(8) yes
C(25) C(28) 1.531(9) yes
C(31) C(32) 1.535(9) yes
C(31) C(33) 1.552(10) yes
C(31) C(34) 1.520(8) yes
C(37) C(38) 1.394(10) yes
C(37) C(42) 1.379(8) yes
C(38) C(39) 1.375(10) yes
C(39) C(40) 1.370(9) yes
C(40) C(41) 1.376(11) yes
C(41) C(42) 1.376(9) yes
C(1) H(1) 0.950 no
C(1) H(2) 0.950 no
C(3) H(3) 0.950 no
C(5) H(4) 0.950 no
C(5) H(5) 0.950 no
C(5) H(6) 0.950 no
C(8) H(7) 0.950 no
C(8) H(8) 0.950 no
C(8) H(9) 0.950 no
C(9) H(10) 0.950 no
C(9) H(11) 0.950 no
C(9) H(12) 0.950 no
C(11) H(13) 0.950 no
C(11) H(14) 0.950 no
C(11) H(15) 0.950 no
C(14) H(16) 0.950 no
C(14) H(17) 0.950 no
C(14) H(18) 0.950 no
C(15) H(19) 0.950 no
C(15) H(20) 0.950 no
C(15) H(21) 0.950 no
C(17) H(22) 0.950 no
C(18) H(23) 0.950 no
C(19) H(24) 0.950 no
C(20) H(25) 0.950 no
C(21) H(26) 0.950 no
C(22) H(27) 0.950 no
C(22) H(28) 0.950 no
C(24) H(29) 0.950 no
C(26) H(30) 0.950 no
C(26) H(31) 0.950 no
C(26) H(32) 0.950 no
C(29) H(33) 0.950 no
C(29) H(34) 0.950 no
C(29) H(35) 0.950 no
C(30) H(36) 0.950 no
C(30) H(37) 0.950 no
C(30) H(38) 0.950 no
C(32) H(39) 0.950 no
C(32) H(40) 0.950 no
C(32) H(41) 0.950 no
C(35) H(42) 0.950 no
C(35) H(43) 0.950 no
C(35) H(44) 0.950 no
C(36) H(45) 0.950 no
C(36) H(46) 0.950 no
C(36) H(47) 0.950 no
C(38) H(48) 0.950 no
C(39) H(49) 0.950 no
C(40) H(50) 0.950 no
C(41) H(51) 0.950 no
C(42) H(52) 0.950 no

loop_
_geom_contact_atom_site_label_1
_geom_contact_atom_site_label_2
_geom_contact_distance
_geom_contact_site_symmetry_2
O(1) C(1) 3.456(8) 3_755
O(1) C(11) 3.542(7) 3_755
O(3) C(35) 3.396(10) 4_554
O(4) C(15) 3.458(8) 2_755
O(5) C(9) 3.326(7) 2_745
O(5) C(41) 3.492(9) 3_756
O(6) C(5) 3.464(8) 1_545
O(7) C(15) 3.538(9) 2_755
O(7) C(40) 3.349(9) 3_756
O(8) C(39) 3.538(9) 4_544
O(9) C(17) 3.534(9) .
O(10) C(36) 3.561(8) 2_645
O(11) C(22) 3.520(8) 3_756
O(11) C(32) 3.496(7) 3_756
O(12) C(14) 3.566(9) .
O(13) C(8) 3.492(9) 4_455
O(13) C(29) 3.186(7) 2_655
O(14) C(26) 3.437(8) 1_565
O(15) O(16) 3.540(6) 2_645
O(15) C(19) 3.532(10) 2_645
O(15) C(36) 3.324(9) 2_645
O(16) O(15) 3.540(6) 2_655
O(16) C(18) 3.348(11) .
C(1) O(1) 3.456(8) 3_755
C(5) O(6) 3.464(8) 1_565
C(5) C(14) 3.578(10) 1_565
C(8) O(13) 3.492(9) 4_554
C(9) O(5) 3.326(7) 2_755
C(9) C(15) 3.537(10) 2_755
C(11) O(1) 3.542(7) 3_755
C(14) O(12) 3.566(9) .
C(14) C(5) 3.578(10) 1_545
C(14) C(29) 3.581(11) .
C(15) O(4) 3.458(8) 2_745
C(15) O(7) 3.538(9) 2_745
C(15) C(9) 3.537(10) 2_745
C(17) O(9) 3.534(9) .
C(18) O(16) 3.348(11) .
C(18) C(36) 3.496(12) .
C(19) O(15) 3.532(10) 2_655
C(20) C(35) 3.429(11) 2_645
C(22) O(11) 3.520(8) 3_756
C(26) O(14) 3.437(8) 1_545
C(29) O(13) 3.186(7) 2_645
C(29) C(14) 3.581(11) .
C(32) O(11) 3.496(7) 3_756
C(35) O(3) 3.396(10) 4_455
C(35) C(20) 3.429(11) 2_655
C(36) O(10) 3.561(8) 2_655
C(36) O(15) 3.324(9) 2_655
C(36) C(18) 3.496(12) .
C(39) O(8) 3.538(9) 4_445
C(40) O(7) 3.349(9) 3_756
C(41) O(5) 3.492(9) 3_756
O(1) H(1) 3.048 3_755
O(1) H(2) 3.158 3_755
O(1) H(9) 3.569 3_765
O(1) H(13) 3.212 3_755
O(1) H(15) 3.062 3_755
O(1) H(26) 3.447 3_755
O(2) H(26) 3.029 3_755
O(2) H(44) 3.014 4_554
O(3) H(25) 3.468 3_755
O(3) H(43) 2.896 4_554
O(3) H(44) 3.022 4_554
O(3) H(49) 2.966 4_544
O(4) H(13) 3.512 1_565
O(4) H(20) 2.763 2_755
O(4) H(21) 3.345 2_755
O(5) H(10) 2.561 2_745
O(5) H(11) 3.430 2_745
O(5) H(12) 3.571 2_745
O(5) H(19) 3.067 2_745
O(5) H(36) 3.516 .
O(5) H(51) 3.181 3_756
O(6) H(4) 3.280 1_545
O(6) H(5) 2.998 1_545
O(6) H(6) 3.577 1_545
O(6) H(7) 3.203 3_755
O(6) H(9) 3.205 3_755
O(6) H(35) 3.383 .
O(7) H(20) 2.714 2_755
O(7) H(50) 2.781 3_756
O(8) H(10) 2.994 2_745
O(8) H(21) 3.019 2_745
O(8) H(49) 2.805 4_544
O(8) H(50) 3.548 4_544
O(9) H(3) 3.077 .
O(9) H(18) 3.571 .
O(9) H(22) 2.943 .
O(9) H(51) 2.854 3_756
O(9) H(52) 3.409 3_756
O(10) H(17) 3.379 .
O(10) H(18) 3.344 .
O(10) H(46) 2.952 2_645
O(10) H(47) 3.351 2_645
O(11) H(27) 3.074 3_756
O(11) H(28) 3.300 3_756
O(11) H(30) 3.513 3_746
O(11) H(38) 3.398 3_746
O(11) H(39) 3.064 3_756
O(11) H(41) 3.116 3_756
O(11) H(52) 3.121 3_756
O(12) H(18) 2.671 .
O(12) H(52) 3.032 3_756
O(13) H(7) 3.371 4_455
O(13) H(8) 2.907 4_455
O(13) H(24) 3.176 2_645
O(13) H(33) 2.555 2_655
O(13) H(34) 3.026 2_655
O(13) H(35) 3.583 2_655
O(13) H(45) 3.123 2_655
O(13) H(47) 3.581 2_655
O(14) H(30) 3.162 1_565
O(14) H(31) 3.043 1_565
O(14) H(32) 3.573 1_565
O(14) H(36) 3.326 3_756
O(14) H(38) 3.319 3_756
O(14) H(45) 3.551 2_655
O(15) H(23) 3.419 2_645
O(15) H(24) 2.853 2_645
O(15) H(46) 2.480 2_645
O(16) H(23) 3.016 .
O(16) H(33) 3.231 2_655
O(16) H(47) 3.156 2_655
C(1) H(2) 3.257 3_755
C(1) H(26) 3.385 3_755
C(3) H(7) 3.212 3_755
C(3) H(35) 3.231 .
C(5) H(9) 3.374 3_765
C(5) H(13) 3.164 1_565
C(5) H(16) 3.177 1_565
C(5) H(17) 3.549 1_565
C(5) H(20) 3.389 2_755
C(6) H(2) 3.492 3_755
C(6) H(26) 3.147 3_755
C(7) H(20) 3.564 2_755
C(7) H(44) 3.530 4_554
C(8) H(4) 3.378 3_765
C(8) H(24) 3.582 3_765
C(8) H(26) 3.403 3_755
C(8) H(34) 3.379 3_755
C(8) H(44) 3.499 4_554
C(9) H(20) 3.120 2_755
C(9) H(21) 3.289 2_755
C(9) H(36) 3.410 2_755
C(11) H(5) 3.322 1_545
C(11) H(21) 3.517 2_745
C(11) H(49) 3.422 4_544
C(12) H(10) 3.534 2_745
C(12) H(19) 3.353 2_745
C(13) H(10) 3.546 2_745
C(13) H(49) 3.598 4_544
C(14) H(4) 3.534 1_545
C(14) H(5) 3.320 1_545
C(14) H(6) 3.301 1_545
C(14) H(19) 3.529 2_745
C(14) H(34) 3.265 .
C(14) H(35) 3.257 .
C(14) H(37) 3.250 .
C(14) H(50) 3.359 3_746
C(15) H(5) 3.445 2_745
C(15) H(10) 3.028 2_745
C(15) H(14) 3.581 2_755
C(15) H(16) 3.417 2_755
C(15) H(49) 3.106 4_544
C(15) H(50) 3.145 4_544
C(16) H(7) 3.434 3_755
C(16) H(35) 3.405 .
C(17) H(17) 3.286 1_565
C(17) H(40) 3.320 .
C(17) H(45) 3.460 .
C(18) H(8) 3.339 3_765
C(18) H(17) 3.324 1_565
C(18) H(34) 3.103 1_565
C(18) H(40) 3.196 .
C(18) H(45) 3.157 .
C(18) H(46) 3.436 .
C(19) H(8) 2.825 3_765
C(19) H(42) 3.166 2_645
C(19) H(45) 3.321 .
C(19) H(46) 3.376 .
C(20) H(8) 3.371 3_765
C(20) H(42) 2.814 2_645
C(20) H(44) 3.354 2_645
C(20) H(48) 3.272 2_655
C(21) H(1) 3.500 3_755
C(21) H(7) 3.298 3_755
C(21) H(42) 3.469 2_645
C(21) H(44) 3.487 2_645
C(22) H(28) 3.251 3_756
C(22) H(52) 3.392 3_756
C(24) H(11) 3.429 4_455
C(24) H(24) 3.437 2_645
C(25) H(52) 3.585 3_756
C(26) H(38) 3.229 3_746
C(26) H(39) 3.185 1_545
C(26) H(42) 3.239 1_545
C(26) H(43) 3.580 1_545
C(26) H(46) 3.239 2_645
C(27) H(18) 3.502 .
C(28) H(52) 2.962 3_756
C(29) H(7) 3.251 3_755
C(29) H(17) 3.014 .
C(29) H(18) 3.421 .
C(29) H(23) 3.341 1_545
C(29) H(46) 3.372 2_645
C(29) H(47) 3.484 2_645
C(30) H(12) 3.599 2_745
C(30) H(18) 3.006 .
C(30) H(30) 3.207 3_746
C(30) H(43) 3.384 3_756
C(30) H(52) 3.451 3_756
C(32) H(22) 3.504 .
C(32) H(23) 3.522 .
C(32) H(31) 3.374 1_565
C(33) H(33) 3.486 2_655
C(33) H(45) 3.413 2_655
C(33) H(47) 3.528 2_655
C(34) H(24) 3.488 2_645
C(35) H(12) 3.315 4_455
C(35) H(25) 3.145 2_655
C(35) H(30) 3.434 1_565
C(35) H(31) 3.441 1_565
C(35) H(32) 3.361 1_565
C(35) H(36) 3.560 3_756
C(35) H(45) 3.402 2_655
C(35) H(48) 3.422 1_565
C(36) H(23) 3.469 .
C(36) H(31) 3.312 2_655
C(36) H(33) 3.326 2_655
C(36) H(42) 3.232 2_645
C(37) H(11) 2.799 4_455
C(38) H(11) 2.824 4_455
C(38) H(14) 3.598 4_445
C(38) H(25) 3.411 2_645
C(38) H(43) 3.258 1_545
C(39) H(11) 3.103 4_455
C(39) H(14) 3.137 4_445
C(39) H(19) 3.333 4_445
C(39) H(37) 3.020 3_746
C(39) H(43) 3.493 1_545
C(40) H(11) 3.311 4_455
C(40) H(16) 3.229 3_746
C(40) H(19) 3.403 4_445
C(40) H(20) 3.554 4_445
C(40) H(37) 2.931 3_746
C(41) H(11) 3.261 4_455
C(41) H(37) 3.495 3_746
C(42) H(11) 3.027 4_455
C(42) H(27) 3.421 3_756
C(42) H(36) 3.456 3_756
H(1) O(1) 3.048 3_755
H(1) C(21) 3.500 3_755
H(1) H(2) 2.971 3_755
H(1) H(25) 3.420 3_755
H(1) H(26) 2.732 3_755
H(2) O(1) 3.158 3_755
H(2) C(1) 3.257 3_755
H(2) C(6) 3.492 3_755
H(2) H(1) 2.971 3_755
H(2) H(2) 2.690 3_755
H(2) H(26) 3.356 3_755
H(3) O(9) 3.077 .
H(3) H(7) 3.347 3_755
H(3) H(35) 2.668 .
H(3) H(51) 2.970 3_756
H(4) O(6) 3.280 1_565
H(4) C(8) 3.378 3_765
H(4) C(14) 3.534 1_565
H(4) H(8) 3.599 3_765
H(4) H(9) 2.470 3_765
H(4) H(13) 3.057 1_565
H(4) H(16) 3.379 1_565
H(4) H(17) 3.338 1_565
H(5) O(6) 2.998 1_565
H(5) C(11) 3.322 1_565
H(5) C(14) 3.320 1_565
H(5) C(15) 3.445 2_755
H(5) H(13) 2.445 1_565
H(5) H(14) 3.459 1_565
H(5) H(16) 2.889 1_565
H(5) H(17) 3.536 1_565
H(5) H(20) 2.655 2_755
H(5) H(21) 3.551 2_755
H(6) O(6) 3.577 1_565
H(6) C(14) 3.301 1_565
H(6) H(16) 2.774 1_565
H(6) H(17) 3.200 1_565
H(6) H(20) 3.355 2_755
H(6) H(50) 3.412 3_756
H(7) O(6) 3.203 3_755
H(7) O(13) 3.371 4_554
H(7) C(3) 3.212 3_755
H(7) C(16) 3.434 3_755
H(7) C(21) 3.298 3_755
H(7) C(29) 3.251 3_755
H(7) H(3) 3.347 3_755
H(7) H(17) 3.381 3_755
H(7) H(26) 2.847 3_755
H(7) H(33) 3.475 3_755
H(7) H(34) 2.944 3_755
H(7) H(35) 2.844 3_755
H(7) H(44) 3.390 4_554
H(8) O(13) 2.907 4_554
H(8) C(18) 3.339 3_765
H(8) C(19) 2.825 3_765
H(8) C(20) 3.371 3_765
H(8) H(4) 3.599 3_765
H(8) H(23) 3.524 3_765
H(8) H(24) 2.644 3_765
H(8) H(25) 3.560 3_765
H(8) H(29) 3.593 4_554
H(8) H(34) 2.999 3_755
H(8) H(44) 3.412 4_554
H(9) O(1) 3.569 3_765
H(9) O(6) 3.205 3_755
H(9) C(5) 3.374 3_765
H(9) H(4) 2.470 3_765
H(9) H(13) 3.411 3_755
H(9) H(17) 3.382 3_755
H(10) O(5) 2.561 2_755
H(10) O(8) 2.994 2_755
H(10) C(12) 3.534 2_755
H(10) C(13) 3.546 2_755
H(10) C(15) 3.028 2_755
H(10) H(20) 2.696 2_755
H(10) H(21) 2.937 2_755
H(10) H(36) 3.463 2_755
H(11) O(5) 3.430 2_755
H(11) C(24) 3.429 4_554
H(11) C(37) 2.799 4_554
H(11) C(38) 2.824 4_554
H(11) C(39) 3.103 4_554
H(11) C(40) 3.311 4_554
H(11) C(41) 3.261 4_554
H(11) C(42) 3.027 4_554
H(11) H(14) 3.584 1_565
H(11) H(20) 3.406 2_755
H(11) H(21) 3.138 2_755
H(11) H(29) 3.209 4_554
H(11) H(36) 3.579 2_755
H(11) H(48) 3.226 4_554
H(11) H(52) 3.550 4_554
H(12) O(5) 3.571 2_755
H(12) C(30) 3.599 2_755
H(12) C(35) 3.315 4_554
H(12) H(29) 3.333 4_554
H(12) H(36) 2.717 2_755
H(12) H(43) 2.820 4_554
H(12) H(44) 3.118 4_554
H(13) O(1) 3.212 3_755
H(13) O(4) 3.512 1_545
H(13) C(5) 3.164 1_545
H(13) H(4) 3.057 1_545
H(13) H(5) 2.445 1_545
H(13) H(9) 3.411 3_755
H(13) H(21) 3.483 2_745
H(14) C(15) 3.581 2_745
H(14) C(38) 3.598 4_544
H(14) C(39) 3.137 4_544
H(14) H(5) 3.459 1_545
H(14) H(11) 3.584 1_545
H(14) H(21) 2.847 2_745
H(14) H(48) 3.442 4_544
H(14) H(49) 2.624 4_544
H(15) O(1) 3.062 3_755
H(15) H(25) 3.009 3_755
H(15) H(26) 3.559 3_755
H(15) H(49) 3.466 4_544
H(16) C(5) 3.177 1_545
H(16) C(15) 3.417 2_745
H(16) C(40) 3.229 3_746
H(16) H(4) 3.379 1_545
H(16) H(5) 2.889 1_545
H(16) H(6) 2.774 1_545
H(16) H(19) 2.911 2_745
H(16) H(20) 3.064 2_745
H(16) H(22) 3.529 1_545
H(16) H(37) 3.059 .
H(16) H(50) 2.461 3_746
H(17) O(10) 3.379 .
H(17) C(5) 3.549 1_545
H(17) C(17) 3.286 1_545
H(17) C(18) 3.324 1_545
H(17) C(29) 3.014 .
H(17) H(4) 3.338 1_545
H(17) H(5) 3.536 1_545
H(17) H(6) 3.200 1_545
H(17) H(7) 3.381 3_755
H(17) H(9) 3.382 3_755
H(17) H(22) 3.115 1_545
H(17) H(23) 3.163 1_545
H(17) H(34) 2.511 .
H(17) H(35) 2.885 .
H(18) O(9) 3.571 .
H(18) O(10) 3.344 .
H(18) O(12) 2.671 .
H(18) C(27) 3.502 .
H(18) C(29) 3.421 .
H(18) C(30) 3.006 .
H(18) H(34) 3.325 .
H(18) H(35) 3.081 .
H(18) H(36) 3.249 .
H(18) H(37) 2.613 .
H(18) H(50) 3.580 3_746
H(19) O(5) 3.067 2_755
H(19) C(12) 3.353 2_755
H(19) C(14) 3.529 2_755
H(19) C(39) 3.333 4_544
H(19) C(40) 3.403 4_544
H(19) H(16) 2.911 2_755
H(19) H(49) 2.651 4_544
H(19) H(50) 2.820 4_544
H(20) O(4) 2.763 2_745
H(20) O(7) 2.714 2_745
H(20) C(5) 3.389 2_745
H(20) C(7) 3.564 2_745
H(20) C(9) 3.120 2_745
H(20) C(40) 3.554 4_544
H(20) H(5) 2.655 2_745
H(20) H(6) 3.355 2_745
H(20) H(10) 2.696 2_745
H(20) H(11) 3.406 2_745
H(20) H(16) 3.064 2_755
H(20) H(21) 3.426 2_745
H(20) H(49) 3.392 4_544
H(20) H(50) 2.781 4_544
H(21) O(4) 3.345 2_745
H(21) O(8) 3.019 2_755
H(21) C(9) 3.289 2_745
H(21) C(11) 3.517 2_755
H(21) H(5) 3.551 2_745
H(21) H(10) 2.937 2_745
H(21) H(11) 3.138 2_745
H(21) H(13) 3.483 2_755
H(21) H(14) 2.847 2_755
H(21) H(20) 3.426 2_755
H(22) O(9) 2.943 .
H(22) C(32) 3.504 .
H(22) H(16) 3.529 1_565
H(22) H(17) 3.115 1_565
H(22) H(40) 2.831 .
H(22) H(41) 3.310 .
H(22) H(51) 2.918 3_756
H(23) O(15) 3.419 2_655
H(23) O(16) 3.016 .
H(23) C(29) 3.341 1_565
H(23) C(32) 3.522 .
H(23) C(36) 3.469 .
H(23) H(8) 3.524 3_765
H(23) H(17) 3.163 1_565
H(23) H(34) 2.471 1_565
H(23) H(40) 2.576 .
H(23) H(45) 3.377 .
H(23) H(46) 3.368 .
H(23) H(47) 3.025 2_655
H(24) O(13) 3.176 2_655
H(24) O(15) 2.853 2_655
H(24) C(8) 3.582 3_765
H(24) C(24) 3.437 2_655
H(24) C(34) 3.488 2_655
H(24) H(8) 2.644 3_765
H(24) H(29) 2.919 2_655
H(24) H(32) 3.434 2_655
H(24) H(34) 3.533 1_565
H(24) H(42) 3.276 2_645
H(24) H(46) 3.282 .
H(24) H(48) 3.195 2_655
H(25) O(3) 3.468 3_755
H(25) C(35) 3.145 2_645
H(25) C(38) 3.411 2_655
H(25) H(1) 3.420 3_755
H(25) H(8) 3.560 3_765
H(25) H(15) 3.009 3_755
H(25) H(42) 2.676 2_645
H(25) H(43) 3.100 2_645
H(25) H(44) 3.150 2_645
H(25) H(48) 2.470 2_655
H(26) O(1) 3.447 3_755
H(26) O(2) 3.029 3_755
H(26) C(1) 3.385 3_755
H(26) C(6) 3.147 3_755
H(26) C(8) 3.403 3_755
H(26) H(1) 2.732 3_755
H(26) H(2) 3.356 3_755
H(26) H(7) 2.847 3_755
H(26) H(15) 3.559 3_755
H(26) H(44) 3.327 2_645
H(27) O(11) 3.074 3_756
H(27) C(42) 3.421 3_756
H(27) H(28) 2.837 3_756
H(27) H(51) 3.530 3_756
H(27) H(52) 2.756 3_756
H(28) O(11) 3.300 3_756
H(28) C(22) 3.251 3_756
H(28) H(27) 2.837 3_756
H(28) H(28) 2.793 3_756
H(28) H(52) 3.445 3_756
H(29) H(8) 3.593 4_455
H(29) H(11) 3.209 4_455
H(29) H(12) 3.333 4_455
H(29) H(24) 2.919 2_645
H(30) O(11) 3.513 3_746
H(30) O(14) 3.162 1_545
H(30) C(30) 3.207 3_746
H(30) C(35) 3.434 1_545
H(30) H(37) 3.491 3_746
H(30) H(38) 2.289 3_746
H(30) H(39) 2.988 1_545
H(30) H(42) 3.313 1_545
H(30) H(43) 3.239 1_545
H(31) O(14) 3.043 1_545
H(31) C(32) 3.374 1_545
H(31) C(35) 3.441 1_545
H(31) C(36) 3.312 2_645
H(31) H(39) 2.535 1_545
H(31) H(40) 3.439 1_545
H(31) H(42) 3.043 1_545
H(31) H(46) 2.606 2_645
H(31) H(47) 3.253 2_645
H(32) O(14) 3.573 1_545
H(32) C(35) 3.361 1_545
H(32) H(24) 3.434 2_645
H(32) H(38) 3.589 3_746
H(32) H(42) 2.840 1_545
H(32) H(43) 3.285 1_545
H(32) H(46) 3.040 2_645
H(33) O(13) 2.555 2_645
H(33) O(16) 3.231 2_645
H(33) C(33) 3.486 2_645
H(33) C(36) 3.326 2_645
H(33) H(7) 3.475 3_755
H(33) H(46) 2.981 2_645
H(33) H(47) 3.255 2_645
H(34) O(13) 3.026 2_645
H(34) C(8) 3.379 3_755
H(34) C(14) 3.265 .
H(34) C(18) 3.103 1_545
H(34) H(7) 2.944 3_755
H(34) H(8) 2.999 3_755
H(34) H(17) 2.511 .
H(34) H(18) 3.325 .
H(34) H(23) 2.471 1_545
H(34) H(24) 3.533 1_545
H(34) H(47) 3.287 2_645
H(35) O(6) 3.383 .
H(35) O(13) 3.583 2_645
H(35) C(3) 3.231 .
H(35) C(14) 3.257 .
H(35) C(16) 3.405 .
H(35) H(3) 2.668 .
H(35) H(7) 2.844 3_755
H(35) H(17) 2.885 .
H(35) H(18) 3.081 .
H(36) O(5) 3.516 .
H(36) O(14) 3.326 3_756
H(36) C(9) 3.410 2_745
H(36) C(35) 3.560 3_756
H(36) C(42) 3.456 3_756
H(36) H(10) 3.463 2_745
H(36) H(11) 3.579 2_745
H(36) H(12) 2.717 2_745
H(36) H(18) 3.249 .
H(36) H(43) 2.933 3_756
H(36) H(52) 2.930 3_756
H(37) C(14) 3.250 .
H(37) C(39) 3.020 3_746
H(37) C(40) 2.931 3_746
H(37) C(41) 3.495 3_746
H(37) H(16) 3.059 .
H(37) H(18) 2.613 .
H(37) H(30) 3.491 3_746
H(37) H(43) 3.562 3_756
H(37) H(49) 3.159 3_746
H(37) H(50) 3.052 3_746
H(38) O(11) 3.398 3_746
H(38) O(14) 3.319 3_756
H(38) C(26) 3.229 3_746
H(38) H(30) 2.289 3_746
H(38) H(32) 3.589 3_746
H(38) H(39) 3.589 3_756
H(38) H(43) 3.142 3_756
H(39) O(11) 3.064 3_756
H(39) C(26) 3.185 1_565
H(39) H(30) 2.988 1_565
H(39) H(31) 2.535 1_565
H(39) H(38) 3.589 3_756
H(39) H(47) 3.594 2_655
H(40) C(17) 3.320 .
H(40) C(18) 3.196 .
H(40) H(22) 2.831 .
H(40) H(23) 2.576 .
H(40) H(31) 3.439 1_565
H(40) H(47) 3.167 2_655
H(41) O(11) 3.116 3_756
H(41) H(22) 3.310 .
H(41) H(51) 3.381 3_756
H(42) C(19) 3.166 2_655
H(42) C(20) 2.814 2_655
H(42) C(21) 3.469 2_655
H(42) C(26) 3.239 1_565
H(42) C(36) 3.232 2_655
H(42) H(24) 3.276 2_655
H(42) H(25) 2.676 2_655
H(42) H(30) 3.313 1_565
H(42) H(31) 3.043 1_565
H(42) H(32) 2.840 1_565
H(42) H(45) 2.723 2_655
H(42) H(46) 2.948 2_655
H(42) H(47) 3.593 2_655
H(42) H(48) 3.154 1_565
H(43) O(3) 2.896 4_455
H(43) C(26) 3.580 1_565
H(43) C(30) 3.384 3_756
H(43) C(38) 3.258 1_565
H(43) C(39) 3.493 1_565
H(43) H(12) 2.820 4_455
H(43) H(25) 3.100 2_655
H(43) H(30) 3.239 1_565
H(43) H(32) 3.285 1_565
H(43) H(36) 2.933 3_756
H(43) H(37) 3.562 3_756
H(43) H(38) 3.142 3_756
H(43) H(48) 2.823 1_565
H(43) H(49) 3.244 1_565
H(44) O(2) 3.014 4_455
H(44) O(3) 3.022 4_455
H(44) C(7) 3.530 4_455
H(44) C(8) 3.499 4_455
H(44) C(20) 3.354 2_655
H(44) C(21) 3.487 2_655
H(44) H(7) 3.390 4_455
H(44) H(8) 3.412 4_455
H(44) H(12) 3.118 4_455
H(44) H(25) 3.150 2_655
H(44) H(26) 3.327 2_655
H(44) H(45) 3.561 2_655
H(45) O(13) 3.123 2_645
H(45) O(14) 3.551 2_645
H(45) C(17) 3.460 .
H(45) C(18) 3.157 .
H(45) C(19) 3.321 .
H(45) C(33) 3.413 2_645
H(45) C(35) 3.402 2_645
H(45) H(23) 3.377 .
H(45) H(42) 2.723 2_645
H(45) H(44) 3.561 2_645
H(46) O(10) 2.952 2_655
H(46) O(15) 2.480 2_655
H(46) C(18) 3.436 .
H(46) C(19) 3.376 .
H(46) C(26) 3.239 2_655
H(46) C(29) 3.372 2_655
H(46) H(23) 3.368 .
H(46) H(24) 3.282 .
H(46) H(31) 2.606 2_655
H(46) H(32) 3.040 2_655
H(46) H(33) 2.981 2_655
H(46) H(42) 2.948 2_645
H(46) H(47) 3.513 2_655
H(47) O(10) 3.351 2_655
H(47) O(13) 3.581 2_645
H(47) O(16) 3.156 2_645
H(47) C(29) 3.484 2_655
H(47) C(33) 3.528 2_645
H(47) H(23) 3.025 2_645
H(47) H(31) 3.253 2_655
H(47) H(33) 3.255 2_655
H(47) H(34) 3.287 2_655
H(47) H(39) 3.594 2_645
H(47) H(40) 3.167 2_645
H(47) H(42) 3.593 2_645
H(47) H(46) 3.513 2_645
H(48) C(20) 3.272 2_645
H(48) C(35) 3.422 1_545
H(48) H(11) 3.226 4_455
H(48) H(14) 3.442 4_445
H(48) H(24) 3.195 2_645
H(48) H(25) 2.470 2_645
H(48) H(42) 3.154 1_545
H(48) H(43) 2.823 1_545
H(49) O(3) 2.966 4_445
H(49) O(8) 2.805 4_445
H(49) C(11) 3.422 4_445
H(49) C(13) 3.598 4_445
H(49) C(15) 3.106 4_445
H(49) H(14) 2.624 4_445
H(49) H(15) 3.466 4_445
H(49) H(19) 2.651 4_445
H(49) H(20) 3.392 4_445
H(49) H(37) 3.159 3_746
H(49) H(43) 3.244 1_545
H(50) O(7) 2.781 3_756
H(50) O(8) 3.548 4_445
H(50) C(14) 3.359 3_746
H(50) C(15) 3.145 4_445
H(50) H(6) 3.412 3_756
H(50) H(16) 2.461 3_746
H(50) H(18) 3.580 3_746
H(50) H(19) 2.820 4_445
H(50) H(20) 2.781 4_445
H(50) H(37) 3.052 3_746
H(51) O(5) 3.181 3_756
H(51) O(9) 2.854 3_756
H(51) H(3) 2.970 3_756
H(51) H(22) 2.918 3_756
H(51) H(27) 3.530 3_756
H(51) H(41) 3.381 3_756
H(52) O(9) 3.409 3_756
H(52) O(11) 3.121 3_756
H(52) O(12) 3.032 3_756
H(52) C(22) 3.392 3_756
H(52) C(25) 3.585 3_756
H(52) C(28) 2.962 3_756
H(52) C(30) 3.451 3_756
H(52) H(11) 3.550 4_455
H(52) H(27) 2.756 3_756
H(52) H(28) 3.445 3_756
H(52) H(36) 2.930 3_756

loop_
_geom_torsion_atom_site_label_1
_geom_torsion_atom_site_label_2
_geom_torsion_atom_site_label_3
_geom_torsion_atom_site_label_4
_geom_torsion
C(8) O(2) C(6) O(1) 4.7(10)
C(8) O(2) C(6) C(4) -178.0(6)
C(9) O(4) C(7) O(3) -0.3(8)
C(9) O(4) C(7) C(4) -178.1(5)
C(14) O(6) C(12) O(5) -0.7(9)
C(14) O(6) C(12) C(10) 177.4(5)
C(15) O(8) C(13) O(7) 1.6(9)
C(15) O(8) C(13) C(10) -177.2(5)
C(29) O(10) C(27) O(9) -8.3(9)
C(29) O(10) C(27) C(25) 173.6(5)
C(30) O(12) C(28) O(11) 7.2(11)
C(30) O(12) C(28) C(25) -175.6(7)
C(35) O(14) C(33) O(13) 3.7(9)
C(35) O(14) C(33) C(31) -177.6(5)
C(36) O(16) C(34) O(15) 3.0(9)
C(36) O(16) C(34) C(31) -175.7(5)
C(2) C(1) C(4) C(5) -46.0(7)
C(2) C(1) C(4) C(6) -161.1(5)
C(2) C(1) C(4) C(7) 81.6(7)
C(4) C(1) C(2) C(3) 88.9(7)
C(4) C(1) C(2) C(10) -90.0(7)
C(1) C(2) C(3) C(16) 0.5(9)
C(1) C(2) C(10) C(11) -45.0(7)
C(1) C(2) C(10) C(12) -164.6(5)
C(1) C(2) C(10) C(13) 79.5(6)
C(3) C(2) C(10) C(11) 136.1(6)
C(3) C(2) C(10) C(12) 16.5(8)
C(3) C(2) C(10) C(13) -99.4(7)
C(10) C(2) C(3) C(16) 179.3(6)
C(2) C(3) C(16) C(17) -136.9(7)
C(2) C(3) C(16) C(21) 45.4(11)
C(1) C(4) C(6) O(1) 56.9(9)
C(1) C(4) C(6) O(2) -120.4(6)
C(1) C(4) C(7) O(3) 22.5(8)
C(1) C(4) C(7) O(4) -159.7(5)
C(5) C(4) C(6) O(1) -62.8(8)
C(5) C(4) C(6) O(2) 120.0(6)
C(5) C(4) C(7) O(3) 150.1(6)
C(5) C(4) C(7) O(4) -32.1(7)
C(6) C(4) C(7) O(3) -92.6(7)
C(6) C(4) C(7) O(4) 85.1(6)
C(7) C(4) C(6) O(1) 175.8(7)
C(7) C(4) C(6) O(2) -1.5(8)
C(2) C(10) C(12) O(5) -108.8(7)
C(2) C(10) C(12) O(6) 73.1(6)
C(2) C(10) C(13) O(7) 14.8(9)
C(2) C(10) C(13) O(8) -166.5(5)
C(11) C(10) C(12) O(5) 128.6(6)
C(11) C(10) C(12) O(6) -49.5(6)
C(11) C(10) C(13) O(7) 139.8(6)
C(11) C(10) C(13) O(8) -41.4(7)
C(12) C(10) C(13) O(7) -104.6(7)
C(12) C(10) C(13) O(8) 74.1(6)
C(13) C(10) C(12) O(5) 10.4(9)
C(13) C(10) C(12) O(6) -167.7(5)
C(3) C(16) C(17) C(18) 178.0(7)
C(3) C(16) C(21) C(20) -176.5(7)
C(17) C(16) C(21) C(20) 5.7(11)
C(21) C(16) C(17) C(18) -4.1(11)
C(16) C(17) C(18) C(19) 0.4(11)
C(17) C(18) C(19) C(20) 1.7(13)
C(18) C(19) C(20) C(21) -0.1(11)
C(19) C(20) C(21) C(16) -3.8(13)
C(23) C(22) C(25) C(26) -47.0(7)
C(23) C(22) C(25) C(27) 79.3(7)
C(23) C(22) C(25) C(28) -162.4(5)
C(25) C(22) C(23) C(24) 92.9(7)
C(25) C(22) C(23) C(31) -89.7(7)
C(22) C(23) C(24) C(37) 6.3(10)
C(22) C(23) C(31) C(32) -41.1(7)
C(22) C(23) C(31) C(33) -161.4(5)
C(22) C(23) C(31) C(34) 85.2(6)
C(24) C(23) C(31) C(32) 136.4(6)
C(24) C(23) C(31) C(33) 16.1(7)
C(24) C(23) C(31) C(34) -97.2(7)
C(31) C(23) C(24) C(37) -171.1(6)
C(23) C(24) C(37) C(38) -130.7(7)
C(23) C(24) C(37) C(42) 55.7(10)
C(22) C(25) C(27) O(9) 33.2(8)
C(22) C(25) C(27) O(10) -148.7(5)
C(22) C(25) C(28) O(11) 44.0(9)
C(22) C(25) C(28) O(12) -133.1(6)
C(26) C(25) C(27) O(9) 159.6(6)
C(26) C(25) C(27) O(10) -22.3(8)
C(26) C(25) C(28) O(11) -76.1(8)
C(26) C(25) C(28) O(12) 106.8(6)
C(27) C(25) C(28) O(11) 163.3(7)
C(27) C(25) C(28) O(12) -13.8(8)
C(28) C(25) C(27) O(9) -83.9(8)
C(28) C(25) C(27) O(10) 94.2(6)
C(23) C(31) C(33) O(13) -103.6(7)
C(23) C(31) C(33) O(14) 77.6(6)
C(23) C(31) C(34) O(15) 12.3(9)
C(23) C(31) C(34) O(16) -169.0(5)
C(32) C(31) C(33) O(13) 134.4(6)
C(32) C(31) C(33) O(14) -44.3(6)
C(32) C(31) C(34) O(15) 138.5(7)
C(32) C(31) C(34) O(16) -42.7(7)
C(33) C(31) C(34) O(15) -103.1(7)
C(33) C(31) C(34) O(16) 75.7(6)
C(34) C(31) C(33) O(13) 14.1(8)
C(34) C(31) C(33) O(14) -164.6(5)
C(24) C(37) C(38) C(39) -174.4(6)
C(24) C(37) C(42) C(41) 172.9(7)
C(38) C(37) C(42) C(41) -0.8(11)
C(42) C(37) C(38) C(39) -0.6(11)
C(37) C(38) C(39) C(40) 1.2(12)
C(38) C(39) C(40) C(41) -0.5(12)
C(39) C(40) C(41) C(42) -0.8(12)
C(40) C(41) C(42) C(37) 1.5(12)
